data_7703718
loop_
_publ_author_name
'Long, J\'er\^ome'
'Selikhov, Alexander N.'
'Mamontova, Ekaterina'
'Lyssenko, Konstantin A.'
'Guari, Yannick'
'Larionova, Joulia'
'Trifonov, Alexander A.'

_publ_section_title
;
 Single-molecule magnet behavior in luminescent carbazolyl Dy(iii)
 octahedral complexes with a quasi linear N<sup>-</sup>-Dy-N<sup>-</sup>
 angle.
;
_journal_issue 13
_journal_name_full 'Dalton transactions (Cambridge, England : 2003)'
_journal_page_first 4039
_journal_page_last 4043
_journal_paper_doi 10.1039/d0dt00072h
_journal_volume 49
_journal_year 2020
_chemical_formula_moiety 'C44 H36 Dy N6, C24 H20 B, 4(C5 H5 N)'
_chemical_formula_sum 'C88 H76 B Dy N10'
_chemical_formula_weight 1446.89
_space_group_crystal_system orthorhombic
_space_group_IT_number 62
_space_group_name_Hall '-P 2ac 2n'
_space_group_name_H-M_alt 'P n m a'
_atom_sites_solution_hydrogens geom
_audit_creation_method SHELXL-2016/6
_audit_update_record
;
2019-12-17 deposited with the CCDC.	2020-03-10 downloaded from the CCDC.
;
_cell_angle_alpha 90
_cell_angle_beta 90
_cell_angle_gamma 90
_cell_formula_units_Z 4
_cell_length_a 18.2568(17)
_cell_length_b 14.3700(13)
_cell_length_c 26.520(2)
_cell_measurement_reflns_used 6993
_cell_measurement_temperature 120(2)
_cell_measurement_theta_max 28.22
_cell_measurement_theta_min 2.22
_cell_volume 6957.5(10)
_computing_cell_refinement 'Bruker SAINT'
_computing_data_collection 'Bruker APEX II'
_computing_data_reduction 'Bruker SAINT'
_computing_molecular_graphics 'Bruker SHELXTL'
_computing_publication_material 'Bruker SHELXTL'
_computing_structure_refinement 'SHELXL-97 (Sheldrick, 1997)'
_computing_structure_solution 'SHELXS-97 (Sheldrick, 1997)'
_diffrn_ambient_temperature 120(2)
_diffrn_measured_fraction_theta_full 0.999
_diffrn_measured_fraction_theta_max 0.999
_diffrn_measurement_device_type 'Bruker APEX II CCD area detector''
_diffrn_measurement_method 'omega scans'
_diffrn_radiation_type MoK\a
_diffrn_radiation_wavelength 0.71073
_diffrn_reflns_av_R_equivalents 0.0577
_diffrn_reflns_av_unetI/netI 0.0310
_diffrn_reflns_Laue_measured_fraction_full 0.999
_diffrn_reflns_Laue_measured_fraction_max 0.999
_diffrn_reflns_limit_h_max 24
_diffrn_reflns_limit_h_min -24
_diffrn_reflns_limit_k_max 19
_diffrn_reflns_limit_k_min -19
_diffrn_reflns_limit_l_max 36
_diffrn_reflns_limit_l_min -36
_diffrn_reflns_number 82658
_diffrn_reflns_point_group_measured_fraction_full 0.999
_diffrn_reflns_point_group_measured_fraction_max 0.999
_diffrn_reflns_theta_full 25.242
_diffrn_reflns_theta_max 28.998
_diffrn_reflns_theta_min 1.354
_exptl_absorpt_coefficient_mu 1.130
_exptl_absorpt_correction_type multi-scan
_exptl_absorpt_process_details SADABS
_exptl_crystal_colour colorless
_exptl_crystal_density_diffrn 1.381
_exptl_crystal_description block
_exptl_crystal_F_000 2980
_exptl_crystal_size_max 0.320
_exptl_crystal_size_mid 0.250
_exptl_crystal_size_min 0.210
_exptl_transmission_factor_max 0.747
_exptl_transmission_factor_min 0.734
_refine_diff_density_max 0.827
_refine_diff_density_min -2.011
_refine_diff_density_rms 0.081
_refine_ls_extinction_method none
_refine_ls_goodness_of_fit_ref 1.008
_refine_ls_hydrogen_treatment constr
_refine_ls_matrix_type full
_refine_ls_number_parameters 454
_refine_ls_number_reflns 9593
_refine_ls_number_restraints 24
_refine_ls_restrained_S_all 1.007
_refine_ls_R_factor_all 0.0545
_refine_ls_R_factor_gt 0.0439
_refine_ls_shift/su_max 0.009
_refine_ls_shift/su_mean 0.001
_refine_ls_structure_factor_coef Fsqd
_refine_ls_weighting_details 'w=1/[\s^2^(Fo^2^)+(0.0188P)^2^+20.8964P] where P=(Fo^2^+2Fc^2^)/3'
_refine_ls_weighting_scheme calc
_refine_ls_wR_factor_gt 0.0853
_refine_ls_wR_factor_ref 0.0904
_reflns_Friedel_coverage 0.000
_reflns_number_gt 8154
_reflns_number_total 9593
_reflns_threshold_expression I>2\s(I)
_cod_data_source_file d0dt00072h2.cif
_cod_data_source_block a_a_sq
_cod_depositor_comments 'Adding full bibliography for 7703718--7703719.cif.'
_cod_original_cell_volume 6957.6(11)
_cod_database_code 7703718
_shelx_shelxl_version_number 2016/6
_shelx_space_group_comment
;
The symmetry employed for this shelxl refinement is uniquely defined
by the following loop, which should always be used as a source of
symmetry information in preference to the above space-group names.
They are only intended as comments.
;
_shelx_estimated_absorpt_t_min 0.714
_shelx_estimated_absorpt_t_max 0.797

loop_
_space_group_symop_operation_xyz
'x, y, z'
'-x+1/2, -y, z+1/2'
'-x, y+1/2, -z'
'x+1/2, -y+1/2, -z+1/2'
'-x, -y, -z'
'x-1/2, y, -z-1/2'
'x, -y-1/2, z'
'-x-1/2, y-1/2, z-1/2'

loop_
_atom_site_label
_atom_site_type_symbol
_atom_site_fract_x
_atom_site_fract_y
_atom_site_fract_z
_atom_site_U_iso_or_equiv
_atom_site_adp_type
_atom_site_occupancy
_atom_site_site_symmetry_order
_atom_site_calc_flag
_atom_site_refinement_flags_posn
_atom_site_refinement_flags_adp
_atom_site_refinement_flags_occupancy
_atom_site_disorder_assembly
_atom_site_disorder_group
Dy1 Dy 0.33812(2) 0.250000 0.67549(2) 0.02104(5) Uani 1 2 d S T P . .
N1 N 0.33560(19) 0.250000 0.76344(12) 0.0284(7) Uani 1 2 d S T P . .
C1 C 0.2742(2) 0.250000 0.79557(16) 0.0311(10) Uani 1 2 d S T P . .
B1 B 0.3876(2) 0.750000 0.77806(16) 0.0220(9) Uani 1 2 d S T P A .
N2 N 0.33760(19) 0.250000 0.58743(12) 0.0263(7) Uani 1 2 d S T P . .
C2 C 0.2950(2) 0.250000 0.84701(15) 0.0283(9) Uani 1 2 d S T P . .
N3 N 0.24305(13) 0.12778(18) 0.67748(10) 0.0283(5) Uani 1 1 d . . . . .
C3 C 0.3740(2) 0.250000 0.84720(15) 0.0233(8) Uani 1 2 d S T P . .
N4 N 0.43586(13) 0.37039(17) 0.67421(9) 0.0256(5) Uani 1 1 d . . . . .
C4 C 0.3960(2) 0.250000 0.79605(14) 0.0237(8) Uani 1 2 d S T P . .
C5 C 0.1997(3) 0.250000 0.78266(17) 0.0415(12) Uani 1 2 d S T P . .
H5A H 0.184610 0.250000 0.748374 0.050 Uiso 1 2 calc R U P . .
N5 N 0.1506(2) 0.250000 0.53636(13) 0.0320(8) Uani 1 2 d S T P . .
C6 C 0.1490(3) 0.250000 0.8211(2) 0.0584(17) Uani 1 2 d S T P . .
H6A H 0.098475 0.250000 0.812703 0.070 Uiso 1 2 calc R U P . .
N6 N 0.5174(2) 0.250000 0.52622(14) 0.0398(9) Uani 1 2 d S T P . .
C7 C 0.1687(3) 0.250000 0.87189(18) 0.0462(13) Uani 1 2 d S T P . .
H7A H 0.132002 0.250000 0.897313 0.055 Uiso 1 2 calc R U P . .
C8 C 0.2417(3) 0.250000 0.88490(16) 0.0329(10) Uani 1 2 d S T P . .
H8A H 0.255749 0.250000 0.919383 0.039 Uiso 1 2 calc R U P . .
C9 C 0.4703(2) 0.250000 0.78426(16) 0.0281(9) Uani 1 2 d S T P . .
H9A H 0.485427 0.250000 0.749986 0.034 Uiso 1 2 calc R U P . .
C10 C 0.5224(2) 0.250000 0.82242(18) 0.0314(9) Uani 1 2 d S T P . .
H10A H 0.573122 0.250000 0.814296 0.038 Uiso 1 2 calc R U P . .
C11 C 0.4999(3) 0.250000 0.87324(17) 0.0341(10) Uani 1 2 d S T P . .
H11A H 0.535629 0.250000 0.899257 0.041 Uiso 1 2 calc R U P . .
C12 C 0.4259(3) 0.250000 0.88580(16) 0.0288(9) Uani 1 2 d S T P . .
H12A H 0.411008 0.250000 0.920115 0.035 Uiso 1 2 calc R U P . .
C13 C 0.33650(16) 0.1730(3) 0.55513(10) 0.0326(7) Uani 1 1 d . . . . .
C14 C 0.33465(16) 0.2002(3) 0.50367(11) 0.0394(8) Uani 1 1 d . . . . .
C15 C 0.33577(19) 0.0788(3) 0.56740(12) 0.0394(8) Uani 1 1 d . . . . .
H15A H 0.337644 0.059488 0.601638 0.047 Uiso 1 1 calc R U . . .
C16 C 0.3323(2) 0.0136(3) 0.52900(15) 0.0543(10) Uani 1 1 d . . . . .
H16A H 0.331513 -0.050795 0.537180 0.065 Uiso 1 1 calc R U . . .
C17 C 0.3298(2) 0.0409(4) 0.47834(15) 0.0644(14) Uani 1 1 d . . . . .
H17A H 0.327149 -0.004998 0.452602 0.077 Uiso 1 1 calc R U . . .
C18 C 0.33125(19) 0.1336(4) 0.46561(13) 0.0555(12) Uani 1 1 d . . . . .
H18A H 0.329929 0.152041 0.431217 0.067 Uiso 1 1 calc R U . . .
C19 C 0.19311(17) 0.1230(2) 0.64006(12) 0.0320(7) Uani 1 1 d . . . . .
H19A H 0.196453 0.166240 0.613065 0.038 Uiso 1 1 calc R U . . .
C20 C 0.13768(19) 0.0584(3) 0.63926(15) 0.0476(10) Uani 1 1 d . . . . .
H20A H 0.102756 0.058375 0.612705 0.057 Uiso 1 1 calc R U . . .
C21 C 0.1334(2) -0.0064(3) 0.67754(18) 0.0626(13) Uani 1 1 d . . . . .
H21A H 0.096006 -0.052334 0.677439 0.075 Uiso 1 1 calc R U . . .
C22 C 0.1841(2) -0.0033(3) 0.71586(17) 0.0576(12) Uani 1 1 d . . . . .
H22A H 0.182495 -0.047443 0.742521 0.069 Uiso 1 1 calc R U . . .
C23 C 0.23751(18) 0.0648(3) 0.71500(13) 0.0395(8) Uani 1 1 d . . . . .
H23A H 0.271736 0.067412 0.741945 0.047 Uiso 1 1 calc R U . . .
C24 C 0.44138(17) 0.4350(2) 0.71074(13) 0.0337(7) Uani 1 1 d . . . . .
H24A H 0.409734 0.430571 0.739074 0.040 Uiso 1 1 calc R U . . .
C25 C 0.49082(19) 0.5073(3) 0.70892(15) 0.0436(9) Uani 1 1 d . . . . .
H25A H 0.492465 0.552300 0.735125 0.052 Uiso 1 1 calc R U . . .
C26 C 0.53791(19) 0.5132(2) 0.66838(16) 0.0468(9) Uani 1 1 d . . . . .
H26A H 0.572298 0.562638 0.666125 0.056 Uiso 1 1 calc R U . . .
C27 C 0.5344(2) 0.4470(3) 0.63157(15) 0.0447(9) Uani 1 1 d . . . . .
H27A H 0.567160 0.448893 0.603757 0.054 Uiso 1 1 calc R U . . .
C28 C 0.48244(18) 0.3772(2) 0.63526(12) 0.0327(7) Uani 1 1 d . . . . .
H28A H 0.479665 0.332153 0.609101 0.039 Uiso 1 1 calc R U . . .
C29 C 0.1504(2) 0.1722(3) 0.50992(14) 0.0476(9) Uani 1 1 d . . . . .
H29A H 0.152657 0.114735 0.527558 0.057 Uiso 1 1 calc R U . . .
C30 C 0.1470(3) 0.1701(4) 0.45798(15) 0.0675(14) Uani 1 1 d . . . . .
H30A H 0.146484 0.112266 0.440624 0.081 Uiso 1 1 calc R U . . .
C31 C 0.1445(3) 0.250000 0.4322(2) 0.066(2) Uani 1 2 d S T P . .
H31A H 0.140932 0.249998 0.396483 0.079 Uiso 1 2 calc R U P . .
C32 C 0.5214(2) 0.1717(3) 0.49992(15) 0.0543(11) Uani 1 1 d . . . . .
H32A H 0.517219 0.114441 0.517612 0.065 Uiso 1 1 calc R U . . .
C33 C 0.5311(3) 0.1685(4) 0.44859(15) 0.0717(15) Uani 1 1 d . . . . .
H33A H 0.533953 0.110469 0.431562 0.086 Uiso 1 1 calc R U . . .
C34 C 0.5367(3) 0.250000 0.4224(2) 0.077(3) Uani 1 2 d S T P . .
H34A H 0.544194 0.249999 0.386955 0.092 Uiso 1 2 calc R U P . .
C35 C 0.36087(17) 0.6541(2) 0.80768(11) 0.0326(7) Uani 1 1 d . . . . .
C36 C 0.2894(7) 0.6179(7) 0.8110(4) 0.044(2) Uani 0.5 1 d D . P A 1
H36A H 0.251444 0.652183 0.795077 0.052 Uiso 0.5 1 calc R U P A 1
C37 C 0.2693(7) 0.5350(8) 0.8360(5) 0.052(3) Uani 0.5 1 d D . P A 1
H37A H 0.219505 0.515797 0.836244 0.062 Uiso 0.5 1 calc R U P A 1
C38 C 0.3217(9) 0.4817(15) 0.8601(11) 0.063(4) Uani 0.5 1 d D . P A 1
H38A H 0.308340 0.428521 0.879307 0.075 Uiso 0.5 1 calc R U P A 1
C39 C 0.3938(9) 0.5079(10) 0.8554(4) 0.057(3) Uani 0.5 1 d D . P A 1
H39A H 0.430954 0.469409 0.869278 0.069 Uiso 0.5 1 calc R U P A 1
C40 C 0.4137(10) 0.5897(12) 0.8307(6) 0.039(3) Uani 0.5 1 d D . P A 1
H40A H 0.464341 0.604615 0.828566 0.047 Uiso 0.5 1 calc R U P A 1
C36' C 0.2841(7) 0.6525(7) 0.8218(4) 0.044(2) Uani 0.5 1 d D . P A 2
H36B H 0.253488 0.705178 0.816919 0.052 Uiso 0.5 1 calc R U P A 2
C37' C 0.2567(8) 0.5698(8) 0.8431(5) 0.052(3) Uani 0.5 1 d D . P A 2
H37B H 0.206617 0.566789 0.852620 0.062 Uiso 0.5 1 calc R U P A 2
C38' C 0.3011(9) 0.4925(14) 0.8504(11) 0.063(4) Uani 0.5 1 d D . P A 2
H38B H 0.281047 0.436460 0.863449 0.075 Uiso 0.5 1 calc R U P A 2
C39' C 0.3743(9) 0.4979(10) 0.8387(4) 0.057(3) Uani 0.5 1 d D . P A 2
H39B H 0.405796 0.446320 0.844440 0.069 Uiso 0.5 1 calc R U P A 2
C40' C 0.4018(10) 0.5803(12) 0.8182(6) 0.039(3) Uani 0.5 1 d D . P A 2
H40B H 0.452818 0.583730 0.811301 0.047 Uiso 0.5 1 calc R U P A 2
C41 C 0.3507(2) 0.750000 0.72154(15) 0.0342(11) Uani 1 2 d S T P . .
C42 C 0.33415(17) 0.6676(3) 0.69609(12) 0.0442(9) Uani 1 1 d . . . . .
H42A H 0.344716 0.609781 0.711890 0.053 Uiso 1 1 calc R U . . .
C43 C 0.3024(2) 0.6675(4) 0.64790(13) 0.0631(14) Uani 1 1 d . . . . .
H43A H 0.291997 0.610187 0.631525 0.076 Uiso 1 1 calc R U . . .
C44 C 0.2865(3) 0.750000 0.62445(19) 0.073(3) Uani 1 2 d S T P . .
H44A H 0.264387 0.750000 0.592017 0.088 Uiso 1 2 calc R U P . .
C45 C 0.4775(2) 0.750000 0.77418(14) 0.0206(7) Uani 1 2 d DS T P . .
C46 C 0.5171(2) 0.750000 0.72915(14) 0.0224(8) Uani 1 2 d DS T P A .
H46A H 0.490631 0.750000 0.698306 0.027 Uiso 1 2 calc R U P . .
C47 C 0.5936(2) 0.750000 0.72700(16) 0.0247(8) Uani 1 2 d DS T P . .
H47A H 0.617686 0.750000 0.695257 0.030 Uiso 1 2 calc R U P A .
C48 C 0.6338(2) 0.750000 0.77053(18) 0.0370(11) Uani 1 2 d DS T P A .
H48A H 0.685823 0.750000 0.769355 0.044 Uiso 1 2 calc R U P . .
C49 C 0.5975(3) 0.750000 0.81614(18) 0.0488(15) Uani 1 2 d DS T P . .
H49A H 0.624656 0.750000 0.846721 0.059 Uiso 1 2 calc R U P A .
C50 C 0.5212(2) 0.750000 0.81751(16) 0.0378(11) Uani 1 2 d S T P A .
H50A H 0.497643 0.750000 0.849467 0.045 Uiso 1 2 calc R U P . .

loop_
_atom_site_aniso_label
_atom_site_aniso_U_11
_atom_site_aniso_U_22
_atom_site_aniso_U_33
_atom_site_aniso_U_23
_atom_site_aniso_U_13
_atom_site_aniso_U_12
Dy1 0.01809(8) 0.03080(10) 0.01425(8) 0.000 0.00055(7) 0.000
N1 0.0174(15) 0.051(2) 0.0167(15) 0.000 -0.0002(13) 0.000
C1 0.022(2) 0.050(3) 0.021(2) 0.000 0.0021(16) 0.000
B1 0.0154(19) 0.033(2) 0.0180(19) 0.000 -0.0002(15) 0.000
N2 0.0200(15) 0.041(2) 0.0182(15) 0.000 0.0015(14) 0.000
C2 0.029(2) 0.036(2) 0.0200(19) 0.000 0.0034(16) 0.000
N3 0.0242(11) 0.0339(13) 0.0267(12) 0.0074(11) 0.0033(10) -0.0018(10)
C3 0.028(2) 0.024(2) 0.0186(18) 0.000 -0.0033(15) 0.000
N4 0.0266(11) 0.0274(12) 0.0227(11) 0.0039(10) -0.0036(10) -0.0001(9)
C4 0.0216(19) 0.032(2) 0.0178(18) 0.000 -0.0035(15) 0.000
C5 0.025(2) 0.076(4) 0.023(2) 0.000 0.0009(18) 0.000
N5 0.033(2) 0.039(2) 0.0237(17) 0.000 0.0025(15) 0.000
C6 0.035(3) 0.106(5) 0.034(3) 0.000 0.009(2) 0.000
N6 0.038(2) 0.058(3) 0.0236(18) 0.000 0.0052(17) 0.000
C7 0.034(3) 0.074(4) 0.031(2) 0.000 0.015(2) 0.000
C8 0.039(2) 0.040(3) 0.0196(19) 0.000 0.0074(18) 0.000
C9 0.023(2) 0.037(2) 0.025(2) 0.000 -0.0028(16) 0.000
C10 0.0100(16) 0.038(2) 0.046(2) 0.000 -0.0084(18) 0.000
C11 0.036(3) 0.035(2) 0.032(2) 0.000 -0.0166(19) 0.000
C12 0.041(2) 0.026(2) 0.0201(19) 0.000 -0.0073(17) 0.000
C13 0.0190(12) 0.058(2) 0.0204(13) -0.0082(13) 0.0017(11) -0.0043(15)
C14 0.0177(13) 0.081(2) 0.0195(13) -0.0066(14) 0.0009(11) -0.0025(15)
C15 0.0346(16) 0.055(2) 0.0290(15) -0.0113(15) 0.0015(14) -0.0108(17)
C16 0.049(2) 0.066(3) 0.047(2) -0.025(2) 0.0024(18) -0.018(2)
C17 0.048(2) 0.105(4) 0.041(2) -0.041(2) 0.0049(18) -0.020(3)
C18 0.0314(18) 0.112(4) 0.0233(15) -0.019(2) 0.0030(14) -0.012(2)
C19 0.0272(15) 0.0336(17) 0.0351(16) 0.0094(13) 0.0009(13) -0.0001(13)
C20 0.0261(16) 0.056(2) 0.061(2) 0.020(2) -0.0103(16) -0.0101(16)
C21 0.0284(17) 0.070(3) 0.089(3) 0.038(3) -0.006(2) -0.0209(19)
C22 0.0354(19) 0.070(3) 0.068(3) 0.042(2) -0.0021(18) -0.0144(19)
C23 0.0284(16) 0.054(2) 0.0363(17) 0.0202(16) 0.0011(13) -0.0047(15)
C24 0.0259(15) 0.0381(18) 0.0371(17) -0.0063(14) -0.0037(13) 0.0014(13)
C25 0.0331(17) 0.0337(18) 0.064(2) -0.0131(17) -0.0066(17) -0.0030(15)
C26 0.0323(17) 0.0304(17) 0.078(3) 0.0023(19) -0.0030(18) -0.0090(14)
C27 0.0411(19) 0.044(2) 0.049(2) 0.0064(17) 0.0086(16) -0.0097(16)
C28 0.0347(16) 0.0337(17) 0.0298(15) 0.0017(13) 0.0028(13) -0.0033(14)
C29 0.062(3) 0.043(2) 0.0373(18) -0.0081(16) -0.0096(17) 0.0076(19)
C30 0.070(3) 0.090(4) 0.043(2) -0.037(2) -0.017(2) 0.026(3)
C31 0.043(3) 0.133(7) 0.022(2) 0.000 -0.002(2) 0.000
C32 0.056(2) 0.068(3) 0.0382(19) -0.0100(19) 0.0052(18) -0.007(2)
C33 0.059(3) 0.120(5) 0.036(2) -0.034(3) 0.0033(19) -0.005(3)
C34 0.034(3) 0.179(9) 0.017(2) 0.000 0.000(2) 0.000
C35 0.0321(15) 0.0486(19) 0.0170(12) -0.0070(13) 0.0025(11) -0.0200(14)
C36 0.034(3) 0.066(7) 0.031(4) -0.006(4) -0.004(3) -0.029(5)
C37 0.051(5) 0.070(8) 0.034(4) -0.025(4) 0.012(3) -0.044(6)
C38 0.110(10) 0.048(5) 0.029(10) -0.016(4) 0.020(8) -0.043(6)
C39 0.107(8) 0.023(3) 0.042(7) -0.010(4) 0.038(6) -0.010(4)
C40 0.054(5) 0.027(3) 0.037(8) -0.004(4) 0.022(5) -0.004(3)
C36' 0.034(3) 0.066(7) 0.031(4) -0.006(4) -0.004(3) -0.029(5)
C37' 0.051(5) 0.070(8) 0.034(4) -0.025(4) 0.012(3) -0.044(6)
C38' 0.110(10) 0.048(5) 0.029(10) -0.016(4) 0.020(8) -0.043(6)
C39' 0.107(8) 0.023(3) 0.042(7) -0.010(4) 0.038(6) -0.010(4)
C40' 0.054(5) 0.027(3) 0.037(8) -0.004(4) 0.022(5) -0.004(3)
C41 0.0125(19) 0.072(3) 0.0184(18) 0.000 0.0028(14) 0.000
C42 0.0205(14) 0.087(3) 0.0247(14) -0.0131(17) 0.0006(13) 0.0036(18)
C43 0.0313(19) 0.133(5) 0.0246(17) -0.025(2) 0.0012(14) -0.002(2)
C44 0.029(3) 0.177(8) 0.014(2) 0.000 -0.004(2) 0.000
C45 0.0197(18) 0.0197(18) 0.0225(18) 0.000 -0.0015(15) 0.000
C46 0.0181(17) 0.028(2) 0.0213(18) 0.000 -0.0011(15) 0.000
C47 0.0212(19) 0.0236(19) 0.029(2) 0.000 0.0059(16) 0.000
C48 0.0159(19) 0.049(3) 0.047(3) 0.000 0.0006(19) 0.000
C49 0.022(2) 0.095(5) 0.030(2) 0.000 -0.0077(18) 0.000
C50 0.024(2) 0.067(3) 0.022(2) 0.000 0.0002(17) 0.000

loop_
_atom_type_symbol
_atom_type_description
_atom_type_scat_dispersion_real
_atom_type_scat_dispersion_imag
_atom_type_scat_source
C C 0.0033 0.0016 'International Tables Vol C Tables 4.2.6.8 and 6.1.1.4'
H H 0.0000 0.0000 'International Tables Vol C Tables 4.2.6.8 and 6.1.1.4'
B B 0.0013 0.0007 'International Tables Vol C Tables 4.2.6.8 and 6.1.1.4'
N N 0.0061 0.0033 'International Tables Vol C Tables 4.2.6.8 and 6.1.1.4'
Dy Dy -0.1892 4.4098 'International Tables Vol C Tables 4.2.6.8 and 6.1.1.4'

loop_
_geom_angle_atom_site_label_1
_geom_angle_atom_site_label_2
_geom_angle_atom_site_label_3
_geom_angle
_geom_angle_site_symmetry_1
_geom_angle_site_symmetry_3
_geom_angle_publ_flag
N1 Dy1 N2 178.64(11) . . ?
N1 Dy1 N3 87.98(8) . . ?
N2 Dy1 N3 91.06(8) . . ?
N1 Dy1 N3 87.98(8) . 7_565 ?
N2 Dy1 N3 91.06(8) . 7_565 ?
N3 Dy1 N3 90.65(12) . 7_565 ?
N1 Dy1 N4 91.59(8) . . ?
N2 Dy1 N4 89.39(8) . . ?
N3 Dy1 N4 178.70(8) . . ?
N3 Dy1 N4 90.56(8) 7_565 . ?
N1 Dy1 N4 91.59(8) . 7_565 ?
N2 Dy1 N4 89.39(8) . 7_565 ?
N3 Dy1 N4 90.56(8) . 7_565 ?
N3 Dy1 N4 178.70(8) 7_565 7_565 ?
N4 Dy1 N4 88.22(11) . 7_565 ?
C4 N1 C1 104.6(3) . . ?
C4 N1 Dy1 127.0(3) . . ?
C1 N1 Dy1 128.4(3) . . ?
C5 C1 N1 128.6(4) . . ?
C5 C1 C2 119.7(4) . . ?
N1 C1 C2 111.7(4) . . ?
C41 B1 C45 110.6(3) . . ?
C41 B1 C35 108.2(2) . . ?
C45 B1 C35 108.8(2) . . ?
C41 B1 C35 108.2(2) . 7_575 ?
C45 B1 C35 108.8(2) . 7_575 ?
C35 B1 C35 112.3(3) . 7_575 ?
C13 N2 C13 104.5(3) 7_565 . ?
C13 N2 Dy1 127.74(17) 7_565 . ?
C13 N2 Dy1 127.74(17) . . ?
C8 C2 C1 120.3(4) . . ?
C8 C2 C3 133.9(4) . . ?
C1 C2 C3 105.8(4) . . ?
C19 N3 C23 117.2(3) . . ?
C19 N3 Dy1 119.7(2) . . ?
C23 N3 Dy1 123.1(2) . . ?
C12 C3 C4 120.7(4) . . ?
C12 C3 C2 133.0(4) . . ?
C4 C3 C2 106.3(3) . . ?
C28 N4 C24 117.2(3) . . ?
C28 N4 Dy1 121.1(2) . . ?
C24 N4 Dy1 121.6(2) . . ?
C9 C4 N1 128.9(4) . . ?
C9 C4 C3 119.5(4) . . ?
N1 C4 C3 111.6(3) . . ?
C6 C5 C1 118.0(4) . . ?
C6 C5 H5A 121.0 . . ?
C1 C5 H5A 121.0 . . ?
C29 N5 C29 115.8(4) 7_565 . ?
C5 C6 C7 122.9(5) . . ?
C5 C6 H6A 118.5 . . ?
C7 C6 H6A 118.5 . . ?
C32 N6 C32 116.2(5) 7_565 . ?
C8 C7 C6 119.4(4) . . ?
C8 C7 H7A 120.3 . . ?
C6 C7 H7A 120.3 . . ?
C7 C8 C2 119.6(4) . . ?
C7 C8 H8A 120.2 . . ?
C2 C8 H8A 120.2 . . ?
C4 C9 C10 120.3(4) . . ?
C4 C9 H9A 119.9 . . ?
C10 C9 H9A 119.9 . . ?
C9 C10 C11 119.7(4) . . ?
C9 C10 H10A 120.1 . . ?
C11 C10 H10A 120.1 . . ?
C12 C11 C10 120.9(4) . . ?
C12 C11 H11A 119.6 . . ?
C10 C11 H11A 119.6 . . ?
C11 C12 C3 118.9(4) . . ?
C11 C12 H12A 120.5 . . ?
C3 C12 H12A 120.5 . . ?
C15 C13 N2 128.7(3) . . ?
C15 C13 C14 119.5(3) . . ?
N2 C13 C14 111.8(3) . . ?
C18 C14 C13 120.6(4) . . ?
C18 C14 C14 133.4(3) . 7_565 ?
C13 C14 C14 106.0(2) . 7_565 ?
C16 C15 C13 119.1(3) . . ?
C16 C15 H15A 120.4 . . ?
C13 C15 H15A 120.4 . . ?
C15 C16 C17 121.1(4) . . ?
C15 C16 H16A 119.4 . . ?
C17 C16 H16A 119.4 . . ?
C18 C17 C16 120.4(4) . . ?
C18 C17 H17A 119.8 . . ?
C16 C17 H17A 119.8 . . ?
C17 C18 C14 119.3(4) . . ?
C17 C18 H18A 120.4 . . ?
C14 C18 H18A 120.4 . . ?
N3 C19 C20 122.9(3) . . ?
N3 C19 H19A 118.5 . . ?
C20 C19 H19A 118.5 . . ?
C19 C20 C21 119.1(3) . . ?
C19 C20 H20A 120.5 . . ?
C21 C20 H20A 120.5 . . ?
C22 C21 C20 119.0(3) . . ?
C22 C21 H21A 120.5 . . ?
C20 C21 H21A 120.5 . . ?
C21 C22 C23 119.0(3) . . ?
C21 C22 H22A 120.5 . . ?
C23 C22 H22A 120.5 . . ?
N3 C23 C22 122.7(3) . . ?
N3 C23 H23A 118.6 . . ?
C22 C23 H23A 118.6 . . ?
N4 C24 C25 123.0(3) . . ?
N4 C24 H24A 118.5 . . ?
C25 C24 H24A 118.5 . . ?
C26 C25 C24 118.9(3) . . ?
C26 C25 H25A 120.6 . . ?
C24 C25 H25A 120.6 . . ?
C27 C26 C25 119.1(3) . . ?
C27 C26 H26A 120.5 . . ?
C25 C26 H26A 120.5 . . ?
C26 C27 C28 119.1(3) . . ?
C26 C27 H27A 120.4 . . ?
C28 C27 H27A 120.4 . . ?
N4 C28 C27 122.8(3) . . ?
N4 C28 H28A 118.6 . . ?
C27 C28 H28A 118.6 . . ?
N5 C29 C30 123.3(4) . . ?
N5 C29 H29A 118.3 . . ?
C30 C29 H29A 118.3 . . ?
C31 C30 C29 119.5(4) . . ?
C31 C30 H30A 120.2 . . ?
C29 C30 H30A 120.2 . . ?
C30 C31 C30 118.4(5) 7_565 . ?
C30 C31 H31A 120.8 7_565 . ?
C30 C31 H31A 120.8 . . ?
N6 C32 C33 123.8(5) . . ?
N6 C32 H32A 118.1 . . ?
C33 C32 H32A 118.1 . . ?
C34 C33 C32 119.0(5) . . ?
C34 C33 H33A 120.5 . . ?
C32 C33 H33A 120.5 . . ?
C33 C34 C33 118.1(5) . 7_565 ?
C33 C34 H34A 120.9 . . ?
C33 C34 H34A 120.9 7_565 . ?
C40' C35 C36' 118.5(9) . . ?
C36 C35 C40 110.4(8) . . ?
C40' C35 B1 126.7(8) . . ?
C36 C35 B1 127.5(6) . . ?
C36' C35 B1 114.8(6) . . ?
C40 C35 B1 121.8(7) . . ?
C35 C36 C37 125.7(11) . . ?
C35 C36 H36A 117.2 . . ?
C37 C36 H36A 117.2 . . ?
C38 C37 C36 120.3(12) . . ?
C38 C37 H37A 119.9 . . ?
C36 C37 H37A 119.9 . . ?
C39 C38 C37 117.9(12) . . ?
C39 C38 H38A 121.0 . . ?
C37 C38 H38A 121.0 . . ?
C38 C39 C40 121.6(14) . . ?
C38 C39 H39A 119.2 . . ?
C40 C39 H39A 119.2 . . ?
C39 C40 C35 123.7(13) . . ?
C39 C40 H40A 118.2 . . ?
C35 C40 H40A 118.2 . . ?
C37' C36' C35 117.4(10) . . ?
C37' C36' H36B 121.3 . . ?
C35 C36' H36B 121.3 . . ?
C38' C37' C36' 121.6(12) . . ?
C38' C37' H37B 119.2 . . ?
C36' C37' H37B 119.2 . . ?
C39' C38' C37' 119.4(12) . . ?
C39' C38' H38B 120.3 . . ?
C37' C38' H38B 120.3 . . ?
C38' C39' C40' 119.0(13) . . ?
C38' C39' H39B 120.5 . . ?
C40' C39' H39B 120.5 . . ?
C35 C40' C39' 123.9(14) . . ?
C35 C40' H40B 118.1 . . ?
C39' C40' H40B 118.1 . . ?
C42 C41 C42 116.1(4) . 7_575 ?
C42 C41 B1 122.0(2) . . ?
C42 C41 B1 122.0(2) 7_575 . ?
C41 C42 C43 122.0(4) . . ?
C41 C42 H42A 119.0 . . ?
C43 C42 H42A 119.0 . . ?
C44 C43 C42 120.0(5) . . ?
C44 C43 H43A 120.0 . . ?
C42 C43 H43A 120.0 . . ?
C43 C44 C43 119.9(5) 7_575 . ?
C43 C44 H44A 120.1 7_575 . ?
C43 C44 H44A 120.1 . . ?
C46 C45 C50 114.0(4) . . ?
C46 C45 B1 124.8(3) . . ?
C50 C45 B1 121.2(3) . . ?
C45 C46 C47 123.5(4) . . ?
C45 C46 H46A 118.2 . . ?
C47 C46 H46A 118.2 . . ?
C48 C47 C46 120.1(4) . . ?
C48 C47 H47A 119.9 . . ?
C46 C47 H47A 119.9 . . ?
C47 C48 C49 118.8(4) . . ?
C47 C48 H48A 120.6 . . ?
C49 C48 H48A 120.6 . . ?
C48 C49 C50 120.2(4) . . ?
C48 C49 H49A 119.9 . . ?
C50 C49 H49A 119.9 . . ?
C49 C50 C45 123.3(4) . . ?
C49 C50 H50A 118.4 . . ?
C45 C50 H50A 118.4 . . ?

loop_
_geom_bond_atom_site_label_1
_geom_bond_atom_site_label_2
_geom_bond_distance
_geom_bond_site_symmetry_2
_geom_bond_publ_flag
Dy1 N1 2.333(3) . ?
Dy1 N2 2.335(3) . ?
Dy1 N3 2.470(2) . ?
Dy1 N3 2.470(2) 7_565 ?
Dy1 N4 2.485(2) . ?
Dy1 N4 2.486(2) 7_565 ?
N1 C4 1.402(5) . ?
N1 C1 1.408(5) . ?
C1 C5 1.403(6) . ?
C1 C2 1.416(6) . ?
B1 C41 1.643(6) . ?
B1 C45 1.645(6) . ?
B1 C35 1.659(4) . ?
B1 C35 1.659(4) 7_575 ?
N2 C13 1.399(4) 7_565 ?
N2 C13 1.399(4) . ?
C2 C8 1.399(6) . ?
C2 C3 1.442(6) . ?
N3 C19 1.349(4) . ?
N3 C23 1.349(4) . ?
C3 C12 1.395(5) . ?
C3 C4 1.415(5) . ?
N4 C28 1.342(4) . ?
N4 C24 1.346(4) . ?
C4 C9 1.392(6) . ?
C5 C6 1.377(7) . ?
C5 H5A 0.9500 . ?
N5 C29 1.320(4) 7_565 ?
N5 C29 1.320(4) . ?
C6 C7 1.393(7) . ?
C6 H6A 0.9500 . ?
N6 C32 1.326(5) 7_565 ?
N6 C32 1.326(5) . ?
C7 C8 1.377(7) . ?
C7 H7A 0.9500 . ?
C8 H8A 0.9500 . ?
C9 C10 1.389(6) . ?
C9 H9A 0.9500 . ?
C10 C11 1.409(7) . ?
C10 H10A 0.9500 . ?
C11 C12 1.390(6) . ?
C11 H11A 0.9500 . ?
C12 H12A 0.9500 . ?
C13 C15 1.393(5) . ?
C13 C14 1.420(4) . ?
C14 C18 1.392(5) . ?
C14 C14 1.432(8) 7_565 ?
C15 C16 1.386(5) . ?
C15 H15A 0.9500 . ?
C16 C17 1.400(6) . ?
C16 H16A 0.9500 . ?
C17 C18 1.375(7) . ?
C17 H17A 0.9500 . ?
C18 H18A 0.9500 . ?
C19 C20 1.373(5) . ?
C19 H19A 0.9500 . ?
C20 C21 1.380(5) . ?
C20 H20A 0.9500 . ?
C21 C22 1.376(6) . ?
C21 H21A 0.9500 . ?
C22 C23 1.382(5) . ?
C22 H22A 0.9500 . ?
C23 H23A 0.9500 . ?
C24 C25 1.377(5) . ?
C24 H24A 0.9500 . ?
C25 C26 1.379(5) . ?
C25 H25A 0.9500 . ?
C26 C27 1.364(5) . ?
C26 H26A 0.9500 . ?
C27 C28 1.385(5) . ?
C27 H27A 0.9500 . ?
C28 H28A 0.9500 . ?
C29 C30 1.379(5) . ?
C29 H29A 0.9500 . ?
C30 C31 1.337(6) . ?
C30 H30A 0.9500 . ?
C31 H31A 0.9500 . ?
C32 C33 1.374(5) . ?
C32 H32A 0.9500 . ?
C33 C34 1.365(6) . ?
C33 H33A 0.9500 . ?
C34 H34A 0.9500 . ?
C35 C40' 1.33(2) . ?
C35 C36 1.407(13) . ?
C35 C36' 1.451(13) . ?
C35 C40 1.47(2) . ?
C36 C37 1.411(11) . ?
C36 H36A 0.9500 . ?
C37 C38 1.383(13) . ?
C37 H37A 0.9500 . ?
C38 C39 1.375(12) . ?
C38 H38A 0.9500 . ?
C39 C40 1.393(11) . ?
C39 H39A 0.9500 . ?
C40 H40A 0.9500 . ?
C36' C37' 1.406(11) . ?
C36' H36B 0.9500 . ?
C37' C38' 1.389(13) . ?
C37' H37B 0.9500 . ?
C38' C39' 1.375(12) . ?
C38' H38B 0.9500 . ?
C39' C40' 1.396(11) . ?
C39' H39B 0.9500 . ?
C40' H40B 0.9500 . ?
C41 C42 1.396(4) . ?
C41 C42 1.396(4) 7_575 ?
C42 C43 1.403(5) . ?
C42 H42A 0.9500 . ?
C43 C44 1.370(6) . ?
C43 H43A 0.9500 . ?
C44 H44A 0.9500 . ?
C45 C46 1.396(5) . ?
C45 C50 1.399(6) . ?
C46 C47 1.398(5) . ?
C46 H46A 0.9500 . ?
C47 C48 1.368(6) . ?
C47 H47A 0.9500 . ?
C48 C49 1.379(6) . ?
C48 H48A 0.9500 . ?
C49 C50 1.395(6) . ?
C49 H49A 0.9500 . ?
C50 H50A 0.9500 . ?
